data_4060863
loop_
_publ_author_name
'Ingleson, Michael J.'
'Pink, Maren'
'Huffman, John C.'
'Fan, Hongjun'
'Caulton, Kenneth G.'

_publ_section_title
;
 [(tBu2PCH2SiMe2)2N]RuMe2: Synthesis and Reactivity of an
 Unsaturated Ruthenium Dialkyl Radical Species
;
_journal_coden_ASTM ORGND7
_journal_issue 5
_journal_name_full Organometallics
_journal_page_first 1112
_journal_page_last 1119
_journal_paper_doi 10.1021/om0508536
_journal_volume 25
_journal_year 2006
_chemical_formula_sum 'C71 H168 I6 N3 P6 Ru3 Si6'
_chemical_formula_weight 2483.05
_space_group_IT_number 14
_symmetry_cell_setting monoclinic
_symmetry_space_group_name_Hall '-P 2ybc'
_symmetry_space_group_name_H-M 'P 1 21/c 1'
_cell_angle_alpha 90.00
_cell_angle_beta 92.910(6)
_cell_angle_gamma 90.00
_cell_formula_units_Z 4
_cell_length_a 12.533(3)
_cell_length_b 17.061(4)
_cell_length_c 47.050(11)
_cell_measurement_temperature 130(2)
_cell_volume 10047(4)
_diffrn_ambient_temperature 130(2)
_exptl_crystal_density_diffrn 1.642
_cod_duplicate_entry 4074751
_cod_depositor_comments
;
The following automatic conversions were performed:
'_symmetry_cell_setting' value 'Monoclinic' changed to 'monoclinic'
according to '/home/saulius/struct/CIF-dictionaries/cif_core.dic'
dictionary named 'cif_core.dic' version 2.4.1 from 2010-06-29.

Automatic conversion script
Id: cif_fix_enum 1527 2010-12-29 10:47:43Z saulius 
;
_cod_original_sg_symbol_H-M 'P 21/c'
_cod_database_code 4060863

loop_
_symmetry_equiv_pos_as_xyz
'x, y, z'
'-x, y+1/2, -z+1/2'
'-x, -y, -z'
'x, -y-1/2, z-1/2'

loop_
_atom_site_label
_atom_site_type_symbol
_atom_site_fract_x
_atom_site_fract_y
_atom_site_fract_z
_atom_site_U_iso_or_equiv
_atom_site_adp_type
_atom_site_occupancy
_atom_site_symmetry_multiplicity
_atom_site_calc_flag
_atom_site_refinement_flags
_atom_site_disorder_assembly
_atom_site_disorder_group
I1A I 1.0777(2) 0.10634(17) 0.12405(6) 0.0392(3) Uani 0.717(11) 1 d P A 1
Ru1 Ru 0.65823(3) 0.019071(18) 0.222226(7) 0.01976(7) Uani 1 1 d . . .
C1S C 0.9374(14) 0.0822(10) 0.3360(4) 0.203(7) Uiso 1 1 d . B 7
H1S1 H 0.8943 0.1125 0.3219 0.305 Uiso 1 1 calc R B 7
H1S2 H 0.9105 0.0906 0.3549 0.305 Uiso 1 1 calc R B 7
H1S3 H 0.9329 0.0263 0.3312 0.305 Uiso 1 1 calc R B 7
I2 I 0.59000(4) 0.05129(2) 0.170031(7) 0.05329(11) Uani 1 1 d . . .
I2A I 1.1884(2) 0.13111(16) 0.04530(2) 0.0437(5) Uani 0.717(11) 1 d P A 1
C2S C 1.0343(16) 0.1044(12) 0.3358(4) 0.233(9) Uiso 1 1 d . B 7
H2S1 H 1.0601 0.1147 0.3557 0.280 Uiso 1 1 calc R B 7
H2S2 H 1.0367 0.1547 0.3254 0.280 Uiso 1 1 calc R B 7
I3 I 0.55244(2) -0.116775(17) 0.227477(8) 0.03627(8) Uani 1 1 d . . .
C3A C 0.8301(19) 0.3135(13) 0.0807(5) 0.068(6) Uiso 0.368(6) 1 d P A 6
H3A1 H 0.8085 0.3355 0.0620 0.101 Uiso 0.368(6) 1 calc PR A 6
H3A2 H 0.9064 0.3233 0.0848 0.101 Uiso 0.368(6) 1 calc PR A 6
H3A3 H 0.7888 0.3384 0.0953 0.101 Uiso 0.368(6) 1 calc PR A 6
C3S C 1.1140(13) 0.0462(9) 0.3223(4) 0.078(4) Uiso 0.50 1 d P B 7
H3S1 H 1.1806 0.0773 0.3224 0.093 Uiso 1 1 calc R B 7
H3S2 H 1.0874 0.0449 0.3021 0.093 Uiso 1 1 calc R B 7
P4 P 0.81821(9) -0.04373(6) 0.20796(2) 0.0252(2) Uani 1 1 d . . .
C4A C 0.8083(17) 0.2092(13) 0.1137(6) 0.036(5) Uani 0.368(6) 1 d P A 6
H4A1 H 0.7367 0.2197 0.1202 0.054 Uiso 0.368(6) 1 calc PR A 6
H4A2 H 0.8595 0.2455 0.1230 0.054 Uiso 0.368(6) 1 calc PR A 6
H4A3 H 0.8287 0.1551 0.1185 0.054 Uiso 0.368(6) 1 calc PR A 6
C4S C 1.098(2) 0.0115(18) 0.3427(6) 0.146(9) Uiso 0.50 1 d P C 8
C5 C 0.9102(4) 0.0352(3) 0.20053(12) 0.0389(12) Uani 1 1 d . . .
H5A H 0.9074 0.0455 0.1798 0.047 Uiso 1 1 calc R . .
H5B H 0.9839 0.0188 0.2063 0.047 Uiso 1 1 calc R . .
C5A C 0.7015(11) 0.2034(18) 0.0680(4) 0.089(9) Uani 0.368(6) 1 d P A 6
H5A1 H 0.6482 0.2338 0.0778 0.134 Uiso 0.368(6) 1 calc PR A 6
H5A2 H 0.6865 0.1474 0.0699 0.134 Uiso 0.368(6) 1 calc PR A 6
H5A3 H 0.6983 0.2175 0.0478 0.134 Uiso 0.368(6) 1 calc PR A 6
C5S C 1.1577(17) -0.0406(11) 0.3272(4) 0.232(9) Uiso 1 1 d . B 7
H5S1 H 1.0937 -0.0722 0.3309 0.279 Uiso 1 1 calc R B 7
H5S2 H 1.1806 -0.0575 0.3083 0.279 Uiso 1 1 calc R B 7
Si6 Si 0.87731(11) 0.12735(8) 0.21978(3) 0.0359(3) Uani 1 1 d . . .
C6A C 0.6595(10) 0.0882(7) -0.0942(3) 0.031(3) Uiso 0.368(6) 1 d P A 3
H6A1 H 0.7207 0.0556 -0.0873 0.037 Uiso 0.368(6) 1 calc PR A 3
H6A2 H 0.6287 0.0639 -0.1119 0.037 Uiso 0.368(6) 1 calc PR A 3
C6S C 1.2314(12) -0.0665(9) 0.3451(3) 0.176(6) Uiso 1 1 d . B 7
H6S1 H 1.2988 -0.0393 0.3421 0.264 Uiso 1 1 calc R B 7
H6S2 H 1.2410 -0.1230 0.3423 0.264 Uiso 1 1 calc R B 7
H6S3 H 1.2102 -0.0570 0.3646 0.264 Uiso 1 1 calc R B 7
P7A P 0.7090(3) 0.1869(2) -0.10279(11) 0.0214(9) Uiso 0.368(6) 1 d P A 3
N7 N 0.7408(3) 0.1222(2) 0.22582(8) 0.0272(8) Uani 1 1 d . . .
Si8 Si 0.67228(11) 0.21061(7) 0.22913(3) 0.0350(3) Uani 1 1 d . . .
C8A C 0.7232(12) 0.1796(9) -0.1430(3) 0.027(3) Uiso 0.368(6) 1 d P A 3
C9 C 0.5321(4) 0.1876(3) 0.23849(12) 0.0365(11) Uani 1 1 d . . .
H9A H 0.5138 0.2201 0.2550 0.044 Uiso 1 1 calc R . .
H9B H 0.4826 0.2020 0.2223 0.044 Uiso 1 1 calc R . .
C9A C 0.7577(13) 0.0968(8) -0.1532(3) 0.038(3) Uani 0.368(6) 1 d P A 3
H9A1 H 0.7556 0.0956 -0.1741 0.057 Uiso 0.368(6) 1 calc PR A 3
H9A2 H 0.7086 0.0572 -0.1463 0.057 Uiso 0.368(6) 1 calc PR A 3
H9A3 H 0.8304 0.0856 -0.1457 0.057 Uiso 0.368(6) 1 calc PR A 3
P10 P 0.51298(9) 0.08487(6) 0.24710(3) 0.0249(2) Uani 1 1 d . . .
C10A C 0.7991(11) 0.2416(8) -0.1538(3) 0.029(3) Uiso 0.368(6) 1 d P A 3
H10A H 0.7955 0.2414 -0.1747 0.043 Uiso 0.368(6) 1 calc PR A 3
H10B H 0.8722 0.2299 -0.1468 0.043 Uiso 0.368(6) 1 calc PR A 3
H10C H 0.7782 0.2933 -0.1470 0.043 Uiso 0.368(6) 1 calc PR A 3
C11 C 0.8747(4) -0.0893(3) 0.24223(11) 0.0348(11) Uani 1 1 d . . .
C11A C 0.6113(11) 0.1944(8) -0.1573(3) 0.034(3) Uani 0.368(6) 1 d P A 3
H11A H 0.5736 0.2336 -0.1464 0.051 Uiso 0.368(6) 1 calc PR A 3
H11B H 0.5705 0.1454 -0.1580 0.051 Uiso 0.368(6) 1 calc PR A 3
H11C H 0.6187 0.2137 -0.1767 0.051 Uiso 0.368(6) 1 calc PR A 3
C12 C 0.8422(4) -0.1752(3) 0.24585(12) 0.0428(12) Uani 1 1 d . . .
H12A H 0.8669 -0.1936 0.2648 0.064 Uiso 1 1 calc R . .
H12B H 0.8747 -0.2072 0.2313 0.064 Uiso 1 1 calc R . .
H12C H 0.7643 -0.1798 0.2438 0.064 Uiso 1 1 calc R . .
C12A C 0.403(7) 0.456(4) -0.0565(18) 0.036(13) Uani 0.286(9) 1 d P A 1
C13 C 0.8256(4) -0.0438(3) 0.26620(10) 0.0415(12) Uani 1 1 d . . .
H13A H 0.7475 -0.0466 0.2639 0.062 Uiso 1 1 calc R . .
H13B H 0.8483 0.0111 0.2655 0.062 Uiso 1 1 calc R . .
H13C H 0.8493 -0.0667 0.2846 0.062 Uiso 1 1 calc R . .
C13A C 0.4458(18) 0.5137(17) -0.0824(6) 0.030(6) Uiso 0.286(9) 1 d P A 1
H13D H 0.4171 0.5667 -0.0802 0.045 Uiso 0.286(9) 1 calc PR A 1
H13E H 0.4214 0.4926 -0.1009 0.045 Uiso 0.286(9) 1 calc PR A 1
H13F H 0.5241 0.5158 -0.0811 0.045 Uiso 0.286(9) 1 calc PR A 1
C14 C 0.9973(4) -0.0827(4) 0.24634(15) 0.0586(16) Uani 1 1 d . . .
H14A H 1.0182 -0.0274 0.2463 0.088 Uiso 1 1 calc R . .
H14B H 1.0308 -0.1101 0.2308 0.088 Uiso 1 1 calc R . .
H14C H 1.0209 -0.1066 0.2645 0.088 Uiso 1 1 calc R . .
C14A C 0.2761(13) 0.4681(9) -0.0616(4) 0.032(4) Uani 0.286(9) 1 d P A 1
H14D H 0.2382 0.4264 -0.0519 0.048 Uiso 0.286(9) 1 calc PR A 1
H14E H 0.2570 0.4664 -0.0820 0.048 Uiso 0.286(9) 1 calc PR A 1
H14F H 0.2558 0.5191 -0.0539 0.048 Uiso 0.286(9) 1 calc PR A 1
C15 C 0.8358(5) -0.1142(3) 0.17736(10) 0.0403(12) Uani 1 1 d . . .
C15A C 0.4447(15) 0.4822(10) -0.0325(4) 0.041(5) Uani 0.286(9) 1 d P A 1
H15A H 0.4389 0.5394 -0.0321 0.061 Uiso 0.286(9) 1 calc PR A 1
H15B H 0.5201 0.4670 -0.0305 0.061 Uiso 0.286(9) 1 calc PR A 1
H15C H 0.4065 0.4599 -0.0167 0.061 Uiso 0.286(9) 1 calc PR A 1
C16 C 0.7473(5) -0.1760(3) 0.17620(12) 0.0539(16) Uani 1 1 d . . .
H16A H 0.7616 -0.2149 0.1616 0.081 Uiso 1 1 calc R . .
H16B H 0.6784 -0.1507 0.1716 0.081 Uiso 1 1 calc R . .
H16C H 0.7451 -0.2020 0.1947 0.081 Uiso 1 1 calc R . .
C17 C 0.9467(5) -0.1529(4) 0.17924(14) 0.0613(18) Uani 1 1 d . . .
H17A H 0.9546 -0.1840 0.1968 0.092 Uiso 1 1 calc R . .
H17B H 1.0020 -0.1123 0.1794 0.092 Uiso 1 1 calc R . .
H17C H 0.9541 -0.1872 0.1628 0.092 Uiso 1 1 calc R . .
C18 C 0.8276(6) -0.0685(4) 0.14895(11) 0.0568(17) Uani 1 1 d . . .
H18A H 0.8319 -0.1053 0.1331 0.085 Uiso 1 1 calc R . .
H18B H 0.8865 -0.0308 0.1485 0.085 Uiso 1 1 calc R . .
H18C H 0.7593 -0.0405 0.1473 0.085 Uiso 1 1 calc R . .
C19 C 0.9614(4) 0.1433(3) 0.25353(14) 0.0516(15) Uani 1 1 d . . .
H19A H 0.9499 0.1965 0.2606 0.077 Uiso 1 1 calc R . .
H19B H 1.0370 0.1365 0.2497 0.077 Uiso 1 1 calc R . .
H19C H 0.9413 0.1052 0.2679 0.077 Uiso 1 1 calc R . .
C20 C 0.9171(6) 0.2082(3) 0.19579(15) 0.0633(19) Uani 1 1 d . . .
H20A H 0.8743 0.2053 0.1778 0.095 Uiso 1 1 calc R . .
H20B H 0.9930 0.2029 0.1920 0.095 Uiso 1 1 calc R . .
H20C H 0.9050 0.2588 0.2049 0.095 Uiso 1 1 calc R . .
C21 C 0.7428(5) 0.2777(3) 0.25516(14) 0.0520(15) Uani 1 1 d . . .
H21A H 0.7731 0.2471 0.2713 0.078 Uiso 1 1 calc R . .
H21B H 0.6921 0.3161 0.2620 0.078 Uiso 1 1 calc R . .
H21C H 0.8004 0.3050 0.2459 0.078 Uiso 1 1 calc R . .
C22 C 0.6566(6) 0.2677(4) 0.19518(15) 0.0659(19) Uani 1 1 d . . .
H22A H 0.7268 0.2861 0.1897 0.099 Uiso 1 1 calc R . .
H22B H 0.6098 0.3128 0.1979 0.099 Uiso 1 1 calc R . .
H22C H 0.6251 0.2340 0.1801 0.099 Uiso 1 1 calc R . .
C23 C 0.3631(4) 0.0697(3) 0.23882(13) 0.0428(13) Uani 1 1 d . . .
C24 C 0.3483(5) 0.0540(4) 0.20682(15) 0.065(2) Uani 1 1 d . . .
H24A H 0.3881 0.0068 0.2020 0.097 Uiso 1 1 calc R . .
H24B H 0.3750 0.0989 0.1963 0.097 Uiso 1 1 calc R . .
H24C H 0.2723 0.0463 0.2017 0.097 Uiso 1 1 calc R . .
C25 C 0.2985(4) 0.1448(3) 0.24476(16) 0.0586(18) Uani 1 1 d . . .
H25A H 0.2225 0.1352 0.2402 0.088 Uiso 1 1 calc R . .
H25B H 0.3232 0.1878 0.2329 0.088 Uiso 1 1 calc R . .
H25C H 0.3090 0.1590 0.2649 0.088 Uiso 1 1 calc R . .
C26 C 0.3172(4) 0.0012(3) 0.25502(16) 0.0604(19) Uani 1 1 d . . .
H26A H 0.2439 -0.0090 0.2477 0.091 Uiso 1 1 calc R . .
H26B H 0.3170 0.0143 0.2753 0.091 Uiso 1 1 calc R . .
H26C H 0.3611 -0.0455 0.2525 0.091 Uiso 1 1 calc R . .
C27 C 0.5369(4) 0.0806(3) 0.28706(10) 0.0347(11) Uani 1 1 d . . .
C28 C 0.4562(4) 0.1292(3) 0.30369(12) 0.0464(13) Uani 1 1 d . . .
H28A H 0.3849 0.1058 0.3011 0.070 Uiso 1 1 calc R . .
H28B H 0.4543 0.1831 0.2965 0.070 Uiso 1 1 calc R . .
H28C H 0.4783 0.1293 0.3240 0.070 Uiso 1 1 calc R . .
C29 C 0.5376(5) -0.0037(3) 0.29812(11) 0.0456(13) Uani 1 1 d . . .
H29A H 0.5945 -0.0332 0.2894 0.068 Uiso 1 1 calc R . .
H29B H 0.4685 -0.0284 0.2932 0.068 Uiso 1 1 calc R . .
H29C H 0.5501 -0.0036 0.3188 0.068 Uiso 1 1 calc R . .
C30 C 0.6469(4) 0.1167(3) 0.29426(10) 0.0422(12) Uani 1 1 d . . .
H30A H 0.6639 0.1122 0.3148 0.063 Uiso 1 1 calc R . .
H30B H 0.6462 0.1722 0.2888 0.063 Uiso 1 1 calc R . .
H30C H 0.7011 0.0889 0.2838 0.063 Uiso 1 1 calc R . .
Ru31 Ru 1.09051(3) 0.21936(2) 0.083706(7) 0.02524(8) Uani 1 1 d . . .
I32 I 1.1017(9) 0.1000(4) 0.11833(18) 0.0520(14) Uani 0.283(11) 1 d P A 2
I33 I 1.2178(5) 0.1597(7) 0.04465(6) 0.0622(12) Uani 0.283(11) 1 d P A 2
P34 P 1.24352(10) 0.28235(8) 0.10932(3) 0.0348(3) Uani 1 1 d . A .
C35 C 1.2601(7) 0.3747(4) 0.0913(2) 0.107(4) Uani 1 1 d . . .
H35A H 1.3266 0.3719 0.0809 0.128 Uiso 1 1 calc R A .
H35B H 1.2701 0.4161 0.1060 0.128 Uiso 1 1 calc R . .
Si36 Si 1.15249(14) 0.40461(9) 0.06648(3) 0.0459(4) Uani 1 1 d . A .
N37 N 1.0837(3) 0.3178(2) 0.05728(9) 0.0385(10) Uani 1 1 d . A .
Si38 Si 1.00005(10) 0.31745(8) 0.02624(3) 0.0320(3) Uani 1 1 d . . .
C39 C 0.9134(4) 0.2294(3) 0.02739(10) 0.0308(10) Uani 1 1 d . A .
H39A H 0.8384 0.2451 0.0228 0.037 Uiso 1 1 calc R . .
H39B H 0.9344 0.1920 0.0126 0.037 Uiso 1 1 calc R . .
P40 P 0.92114(9) 0.18003(7) 0.06200(3) 0.0287(2) Uani 1 1 d . A .
C41 C 1.2173(6) 0.3092(4) 0.14691(16) 0.077(3) Uani 1 1 d . . .
C42 C 1.0961(8) 0.3231(5) 0.1468(3) 0.162(7) Uani 1 1 d . A .
H42A H 1.0584 0.2755 0.1404 0.244 Uiso 1 1 calc R . .
H42B H 1.0767 0.3665 0.1339 0.244 Uiso 1 1 calc R . .
H42C H 1.0760 0.3364 0.1661 0.244 Uiso 1 1 calc R . .
C43 C 1.2481(9) 0.2461(5) 0.16834(13) 0.116(4) Uani 1 1 d . A .
H43A H 1.2244 0.2613 0.1871 0.173 Uiso 1 1 calc R . .
H43B H 1.3259 0.2396 0.1693 0.173 Uiso 1 1 calc R . .
H43C H 1.2141 0.1966 0.1625 0.173 Uiso 1 1 calc R . .
C44 C 1.2756(9) 0.3856(5) 0.1564(2) 0.144(5) Uani 1 1 d . A .
H44A H 1.2848 0.3867 0.1772 0.216 Uiso 1 1 calc R . .
H44B H 1.2331 0.4310 0.1499 0.216 Uiso 1 1 calc R . .
H44C H 1.3457 0.3875 0.1481 0.216 Uiso 1 1 calc R . .
C45 C 1.3838(5) 0.2399(6) 0.10911(17) 0.080(2) Uani 1 1 d . . .
C46 C 1.3788(7) 0.1527(6) 0.1178(3) 0.128(4) Uani 1 1 d . A .
H46A H 1.3306 0.1245 0.1042 0.192 Uiso 1 1 calc R . .
H46B H 1.3520 0.1485 0.1369 0.192 Uiso 1 1 calc R . .
H46C H 1.4504 0.1298 0.1176 0.192 Uiso 1 1 calc R . .
C47 C 1.4654(5) 0.2856(7) 0.1280(2) 0.114(4) Uani 1 1 d . A .
H47A H 1.5348 0.2591 0.1281 0.171 Uiso 1 1 calc R . .
H47B H 1.4411 0.2882 0.1474 0.171 Uiso 1 1 calc R . .
H47C H 1.4725 0.3389 0.1205 0.171 Uiso 1 1 calc R . .
C48 C 1.4242(9) 0.2442(9) 0.0798(2) 0.183(7) Uani 1 1 d . A .
H48A H 1.3841 0.2843 0.0688 0.274 Uiso 1 1 calc R . .
H48B H 1.4146 0.1933 0.0704 0.274 Uiso 1 1 calc R . .
H48C H 1.5002 0.2580 0.0809 0.274 Uiso 1 1 calc R . .
C49 C 1.0661(7) 0.4818(4) 0.0810(2) 0.102(3) Uani 1 1 d . . .
H49A H 1.0014 0.4877 0.0685 0.153 Uiso 1 1 calc R A .
H49B H 1.1051 0.5316 0.0819 0.153 Uiso 1 1 calc R . .
H49C H 1.0462 0.4669 0.1001 0.153 Uiso 1 1 calc R . .
C50 C 1.2120(8) 0.4494(5) 0.03505(16) 0.105(4) Uani 1 1 d . . .
H50A H 1.2707 0.4164 0.0290 0.158 Uiso 1 1 calc R A .
H50B H 1.2395 0.5016 0.0401 0.158 Uiso 1 1 calc R . .
H50C H 1.1573 0.4539 0.0195 0.158 Uiso 1 1 calc R . .
C51 C 0.9186(5) 0.4094(3) 0.02325(14) 0.0565(17) Uani 1 1 d . A .
H51A H 0.8816 0.4174 0.0409 0.085 Uiso 1 1 calc R . .
H51B H 0.8659 0.4047 0.0072 0.085 Uiso 1 1 calc R . .
H51C H 0.9656 0.4541 0.0201 0.085 Uiso 1 1 calc R . .
C52 C 1.0761(5) 0.3098(4) -0.00676(12) 0.0615(18) Uani 1 1 d . A .
H52A H 1.1217 0.3560 -0.0084 0.092 Uiso 1 1 calc R . .
H52B H 1.0259 0.3067 -0.0234 0.092 Uiso 1 1 calc R . .
H52C H 1.1206 0.2625 -0.0058 0.092 Uiso 1 1 calc R . .
C53 C 0.8654(6) 0.0797(4) 0.05271(14) 0.065(2) Uani 1 1 d . . .
C54 C 0.8557(6) 0.0260(4) 0.07771(15) 0.070(2) Uani 1 1 d . A .
H54A H 0.8297 -0.0253 0.0710 0.105 Uiso 1 1 calc R . .
H54B H 0.8052 0.0484 0.0907 0.105 Uiso 1 1 calc R . .
H54C H 0.9257 0.0199 0.0877 0.105 Uiso 1 1 calc R . .
C55 C 0.7538(11) 0.0882(6) 0.0382(3) 0.217(10) Uani 1 1 d . A .
H55A H 0.7550 0.0695 0.0185 0.326 Uiso 1 1 calc R . .
H55B H 0.7324 0.1434 0.0382 0.326 Uiso 1 1 calc R . .
H55C H 0.7026 0.0571 0.0485 0.326 Uiso 1 1 calc R . .
C56 C 0.9365(14) 0.0403(5) 0.0337(3) 0.211(10) Uani 1 1 d . A .
H56A H 1.0100 0.0428 0.0417 0.317 Uiso 1 1 calc R . .
H56B H 0.9323 0.0663 0.0151 0.317 Uiso 1 1 calc R . .
H56C H 0.9148 -0.0146 0.0314 0.317 Uiso 1 1 calc R . .
C57 C 0.8327(10) 0.2419(8) 0.0866(3) 0.062(3) Uiso 0.632(6) 1 d P A 5
C57A C 0.8082(12) 0.2207(9) 0.0805(3) 0.029(3) Uiso 0.368(6) 1 d P A 6
C58 C 0.7470(17) 0.2872(11) 0.0707(4) 0.144(10) Uani 0.632(6) 1 d P A 5
H58A H 0.7112 0.3215 0.0840 0.216 Uiso 0.632(6) 1 calc PR A 5
H58B H 0.6948 0.2509 0.0618 0.216 Uiso 0.632(6) 1 calc PR A 5
H58C H 0.7786 0.3190 0.0560 0.216 Uiso 0.632(6) 1 calc PR A 5
C59 C 0.916(3) 0.2935(8) 0.0996(3) 0.223(17) Uani 0.632(6) 1 d P A 5
H59A H 0.9628 0.3120 0.0848 0.335 Uiso 0.632(6) 1 calc PR A 5
H59B H 0.9589 0.2643 0.1140 0.335 Uiso 0.632(6) 1 calc PR A 5
H59C H 0.8827 0.3386 0.1084 0.335 Uiso 0.632(6) 1 calc PR A 5
C60 C 0.792(2) 0.1838(10) 0.1101(5) 0.107(9) Uani 0.632(6) 1 d P A 5
H60A H 0.8519 0.1525 0.1179 0.160 Uiso 0.632(6) 1 calc PR A 5
H60B H 0.7370 0.1491 0.1014 0.160 Uiso 0.632(6) 1 calc PR A 5
H60C H 0.7614 0.2142 0.1254 0.160 Uiso 0.632(6) 1 calc PR A 5
Ru61 Ru 0.58313(3) 0.27854(2) -0.079250(8) 0.02567(8) Uani 1 1 d . . .
I62 I 0.64909(2) 0.396675(17) -0.112254(7) 0.03225(7) Uani 1 1 d . A .
I63 I 0.69430(3) 0.32342(2) -0.031468(7) 0.03829(8) Uani 1 1 d . A .
P64 P 0.42713(9) 0.35307(7) -0.06703(2) 0.0246(2) Uani 1 1 d . A .
C65 C 0.3851(4) 0.3069(3) -0.03442(10) 0.0319(10) Uani 1 1 d . . .
H65A H 0.3061 0.3080 -0.0344 0.038 Uiso 1 1 calc R A .
H65B H 0.4132 0.3378 -0.0179 0.038 Uiso 1 1 calc R . .
Si66 Si 0.43183(10) 0.20311(7) -0.03028(2) 0.0277(3) Uani 1 1 d . A .
N67 N 0.5210(4) 0.1841(2) -0.05728(8) 0.0368(10) Uani 1 1 d . A .
Si68 Si 0.55226(11) 0.08710(7) -0.06580(3) 0.0321(3) Uani 1 1 d . . .
C69 C 0.6894(5) 0.0943(4) -0.07686(15) 0.0263(16) Uiso 0.632(6) 1 d P A 4
H69A H 0.7390 0.0884 -0.0599 0.032 Uiso 0.632(6) 1 calc PR A 4
H69B H 0.7033 0.0508 -0.0901 0.032 Uiso 0.632(6) 1 calc PR A 4
P70 P 0.71650(16) 0.18628(12) -0.09412(6) 0.0207(5) Uiso 0.632(6) 1 d P A 4
C71 C 0.3192(6) 0.3278(4) -0.09457(14) 0.075(2) Uani 1 1 d . . .
C72 C 0.2762(7) 0.2513(5) -0.09284(13) 0.086(3) Uani 1 1 d . A .
H72A H 0.2183 0.2448 -0.1074 0.129 Uiso 1 1 calc R . .
H72B H 0.2483 0.2434 -0.0740 0.129 Uiso 1 1 calc R . .
H72C H 0.3324 0.2127 -0.0959 0.129 Uiso 1 1 calc R . .
C73 C 0.3414(4) 0.3577(3) -0.12354(10) 0.0379(11) Uani 1 1 d . A .
H73A H 0.3992 0.3270 -0.1313 0.057 Uiso 1 1 calc R . .
H73B H 0.3626 0.4129 -0.1222 0.057 Uiso 1 1 calc R . .
H73C H 0.2768 0.3527 -0.1361 0.057 Uiso 1 1 calc R . .
C74 C 0.2047(5) 0.3755(5) -0.08603(17) 0.074(2) Uani 1 1 d . A .
H74A H 0.1469 0.3624 -0.1000 0.111 Uiso 1 1 calc R . .
H74B H 0.2171 0.4322 -0.0861 0.111 Uiso 1 1 calc R . .
H74C H 0.1848 0.3591 -0.0671 0.111 Uiso 1 1 calc R . .
C75 C 0.421(3) 0.4644(13) -0.0597(6) 0.032(4) Uani 0.714(9) 1 d P A 2
C76 C 0.5290(6) 0.4842(4) -0.04231(16) 0.040(2) Uani 0.714(9) 1 d P A 2
H76A H 0.5895 0.4728 -0.0540 0.060 Uiso 0.714(9) 1 calc PR A 2
H76B H 0.5345 0.4521 -0.0250 0.060 Uiso 0.714(9) 1 calc PR A 2
H76C H 0.5298 0.5398 -0.0371 0.060 Uiso 0.714(9) 1 calc PR A 2
C77 C 0.3344(6) 0.4857(5) -0.03777(18) 0.049(2) Uani 0.714(9) 1 d P A 2
H77A H 0.3314 0.5428 -0.0355 0.074 Uiso 0.714(9) 1 calc PR A 2
H77B H 0.3536 0.4613 -0.0194 0.074 Uiso 0.714(9) 1 calc PR A 2
H77C H 0.2643 0.4664 -0.0449 0.074 Uiso 0.714(9) 1 calc PR A 2
C78 C 0.4112(9) 0.5152(6) -0.0848(2) 0.041(2) Uani 0.714(9) 1 d P A 2
H78A H 0.3389 0.5107 -0.0936 0.062 Uiso 0.714(9) 1 calc PR A 2
H78B H 0.4633 0.4991 -0.0985 0.062 Uiso 0.714(9) 1 calc PR A 2
H78C H 0.4248 0.5696 -0.0791 0.062 Uiso 0.714(9) 1 calc PR A 2
C79 C 0.3162(4) 0.1337(3) -0.03184(12) 0.0429(12) Uani 1 1 d . . .
H79A H 0.2964 0.1212 -0.0517 0.064 Uiso 1 1 calc R A .
H79B H 0.2553 0.1580 -0.0230 0.064 Uiso 1 1 calc R . .
H79C H 0.3362 0.0855 -0.0216 0.064 Uiso 1 1 calc R . .
C80 C 0.4949(4) 0.1933(3) 0.00613(10) 0.0411(12) Uani 1 1 d . . .
H80A H 0.5213 0.1396 0.0089 0.062 Uiso 1 1 calc R A .
H80B H 0.4420 0.2049 0.0202 0.062 Uiso 1 1 calc R . .
H80C H 0.5547 0.2301 0.0085 0.062 Uiso 1 1 calc R . .
C81 C 0.4483(5) 0.0380(3) -0.08911(14) 0.0564(16) Uani 1 1 d . A .
H81A H 0.3870 0.0247 -0.0779 0.085 Uiso 1 1 calc R . .
H81B H 0.4779 -0.0099 -0.0971 0.085 Uiso 1 1 calc R . .
H81C H 0.4252 0.0735 -0.1046 0.085 Uiso 1 1 calc R . .
C82 C 0.5680(7) 0.0233(4) -0.03370(14) 0.074(2) Uani 1 1 d . A .
H82A H 0.6274 0.0426 -0.0213 0.111 Uiso 1 1 calc R . .
H82B H 0.5830 -0.0305 -0.0396 0.111 Uiso 1 1 calc R . .
H82C H 0.5020 0.0243 -0.0234 0.111 Uiso 1 1 calc R . .
C83 C 0.6749(6) 0.1673(4) -0.13305(14) 0.0273(16) Uani 0.632(6) 1 d P A 4
C84 C 0.5568(6) 0.1907(5) -0.13637(16) 0.0336(18) Uani 0.632(6) 1 d P A 4
H84A H 0.5288 0.1777 -0.1556 0.050 Uiso 0.632(6) 1 calc PR A 4
H84B H 0.5500 0.2472 -0.1332 0.050 Uiso 0.632(6) 1 calc PR A 4
H84C H 0.5162 0.1623 -0.1224 0.050 Uiso 0.632(6) 1 calc PR A 4
C85 C 0.6870(8) 0.0819(5) -0.14215(18) 0.041(2) Uani 0.632(6) 1 d P A 4
H85A H 0.6383 0.0490 -0.1317 0.062 Uiso 0.632(6) 1 calc PR A 4
H85B H 0.7608 0.0648 -0.1380 0.062 Uiso 0.632(6) 1 calc PR A 4
H85C H 0.6697 0.0773 -0.1626 0.062 Uiso 0.632(6) 1 calc PR A 4
C86 C 0.7349(8) 0.2186(5) -0.15404(17) 0.042(2) Uani 0.632(6) 1 d P A 4
H86A H 0.8101 0.2028 -0.1538 0.063 Uiso 0.632(6) 1 calc PR A 4
H86B H 0.7301 0.2738 -0.1484 0.063 Uiso 0.632(6) 1 calc PR A 4
H86C H 0.7025 0.2120 -0.1733 0.063 Uiso 0.632(6) 1 calc PR A 4
C87 C 0.8617(4) 0.1921(3) -0.08763(12) 0.0404(12) Uani 1 1 d . . .
C88 C 0.9006(5) 0.2758(4) -0.09287(19) 0.073(2) Uani 1 1 d . A .
H88A H 0.8632 0.3123 -0.0808 0.110 Uiso 1 1 calc R . .
H88B H 0.8859 0.2896 -0.1129 0.110 Uiso 1 1 calc R . .
H88C H 0.9777 0.2789 -0.0883 0.110 Uiso 1 1 calc R . .
C89 C 0.9254(4) 0.1325(4) -0.10404(14) 0.0540(15) Uani 1 1 d . A .
H89A H 1.0011 0.1357 -0.0978 0.081 Uiso 1 1 calc R . .
H89B H 0.9174 0.1439 -0.1245 0.081 Uiso 1 1 calc R . .
H89C H 0.8987 0.0796 -0.1004 0.081 Uiso 1 1 calc R . .
C90 C 0.8848(9) 0.1724(5) -0.05642(15) 0.123(4) Uani 1 1 d . A .
H90A H 0.8944 0.1157 -0.0543 0.184 Uiso 1 1 calc R . .
H90B H 0.8247 0.1895 -0.0454 0.184 Uiso 1 1 calc R . .
H90C H 0.9500 0.1994 -0.0495 0.184 Uiso 1 1 calc R . .

loop_
_atom_site_aniso_label
_atom_site_aniso_U_11
_atom_site_aniso_U_22
_atom_site_aniso_U_33
_atom_site_aniso_U_23
_atom_site_aniso_U_13
_atom_site_aniso_U_12
I1A 0.0624(7) 0.0242(5) 0.0298(7) 0.0096(4) -0.0093(4) -0.0109(4)
Ru1 0.02379(16) 0.01647(15) 0.01892(15) -0.00107(12) 0.00025(12) -0.00181(13)
I2 0.0819(3) 0.0493(2) 0.02669(17) 0.00169(15) -0.01680(17) 0.0098(2)
I2A 0.0383(7) 0.0552(8) 0.0370(3) -0.0187(4) -0.0041(3) 0.0158(5)
I3 0.02843(15) 0.01815(13) 0.0630(2) -0.00214(13) 0.00941(14) -0.00403(12)
P4 0.0287(6) 0.0220(5) 0.0258(5) -0.0033(4) 0.0112(4) -0.0017(4)
C4A 0.034(8) 0.036(12) 0.037(9) 0.003(8) 0.005(6) 0.003(7)
C5 0.039(3) 0.031(2) 0.049(3) -0.003(2) 0.023(2) -0.006(2)
C5A 0.010(6) 0.19(3) 0.067(12) 0.014(15) 0.006(7) -0.009(11)
Si6 0.0385(7) 0.0269(6) 0.0438(8) -0.0072(6) 0.0184(6) -0.0119(6)
N7 0.033(2) 0.0191(17) 0.0296(19) -0.0044(15) 0.0051(16) -0.0043(15)
Si8 0.0415(8) 0.0172(6) 0.0465(8) 0.0001(5) 0.0048(6) -0.0027(5)
C9 0.036(3) 0.020(2) 0.053(3) -0.006(2) -0.002(2) 0.002(2)
C9A 0.048(9) 0.033(7) 0.033(7) -0.006(6) 0.008(6) 0.009(6)
P10 0.0209(5) 0.0196(5) 0.0341(6) -0.0053(4) 0.0001(4) 0.0017(4)
C11 0.032(2) 0.036(3) 0.036(3) 0.000(2) 0.003(2) 0.004(2)
C11A 0.043(8) 0.037(7) 0.021(6) -0.002(5) -0.010(5) 0.006(6)
C12 0.044(3) 0.037(3) 0.048(3) 0.009(2) 0.006(2) 0.008(2)
C12A 0.04(3) 0.035(18) 0.035(14) 0.027(12) 0.022(16) 0.002(15)
C13 0.046(3) 0.048(3) 0.031(3) 0.000(2) 0.003(2) -0.002(2)
C14 0.033(3) 0.062(4) 0.080(5) 0.000(3) -0.005(3) 0.006(3)
C14A 0.032(9) 0.025(8) 0.039(10) 0.005(7) 0.003(7) 0.005(7)
C15 0.059(3) 0.033(3) 0.031(3) -0.012(2) 0.024(2) -0.004(2)
C15A 0.043(11) 0.022(8) 0.058(13) -0.018(8) 0.014(9) 0.000(8)
C16 0.080(4) 0.039(3) 0.044(3) -0.019(3) 0.023(3) -0.017(3)
C17 0.073(4) 0.046(3) 0.070(4) -0.010(3) 0.046(4) 0.008(3)
C18 0.091(5) 0.052(3) 0.029(3) -0.013(2) 0.029(3) -0.014(3)
C19 0.028(3) 0.050(3) 0.077(4) -0.019(3) 0.000(3) -0.009(2)
C20 0.084(5) 0.034(3) 0.076(4) -0.004(3) 0.043(4) -0.021(3)
C21 0.044(3) 0.031(3) 0.083(4) -0.024(3) 0.012(3) -0.010(2)
C22 0.073(4) 0.039(3) 0.086(5) 0.034(3) 0.008(4) 0.005(3)
C23 0.023(2) 0.033(3) 0.072(4) -0.019(3) -0.004(2) 0.004(2)
C24 0.041(3) 0.058(4) 0.093(5) -0.035(4) -0.032(3) 0.019(3)
C25 0.026(3) 0.044(3) 0.105(5) -0.020(3) -0.002(3) 0.014(2)
C26 0.025(3) 0.039(3) 0.118(6) -0.021(3) 0.014(3) -0.006(2)
C27 0.034(3) 0.040(3) 0.032(2) -0.007(2) 0.013(2) 0.005(2)
C28 0.048(3) 0.053(3) 0.039(3) -0.011(2) 0.016(2) 0.010(3)
C29 0.050(3) 0.050(3) 0.039(3) 0.006(2) 0.018(2) 0.006(3)
C30 0.042(3) 0.056(3) 0.028(2) -0.016(2) -0.005(2) 0.002(3)
Ru31 0.02933(18) 0.02062(16) 0.02500(17) 0.00175(13) -0.00622(14) 0.00377(14)
I32 0.089(4) 0.0274(13) 0.036(2) 0.0140(15) -0.025(2) -0.0100(19)
I33 0.0437(15) 0.093(3) 0.0508(10) -0.0312(14) 0.0157(10) 0.008(2)
P34 0.0292(6) 0.0406(7) 0.0332(6) 0.0062(5) -0.0114(5) -0.0057(5)
C35 0.099(6) 0.077(5) 0.135(7) 0.064(5) -0.090(6) -0.060(5)
Si36 0.0583(10) 0.0344(8) 0.0424(8) 0.0118(6) -0.0217(7) -0.0166(7)
N37 0.049(2) 0.026(2) 0.038(2) 0.0056(17) -0.0213(19) -0.0076(18)
Si38 0.0305(7) 0.0345(7) 0.0300(6) 0.0117(5) -0.0084(5) -0.0082(6)
C39 0.027(2) 0.032(2) 0.032(2) 0.0074(19) -0.0063(18) -0.0049(19)
P40 0.0283(6) 0.0272(6) 0.0303(6) 0.0057(5) -0.0016(5) -0.0062(5)
C41 0.098(5) 0.055(4) 0.082(5) -0.046(4) 0.055(4) -0.046(4)
C42 0.115(8) 0.066(5) 0.321(17) -0.082(8) 0.150(10) -0.039(5)
C43 0.193(10) 0.132(8) 0.023(3) -0.008(4) 0.017(4) -0.113(8)
C44 0.187(11) 0.108(7) 0.146(9) -0.095(7) 0.102(8) -0.110(8)
C45 0.034(3) 0.131(7) 0.076(5) -0.033(5) 0.007(3) 0.005(4)
C46 0.063(5) 0.117(8) 0.199(12) -0.047(8) -0.044(6) 0.058(6)
C47 0.029(3) 0.196(11) 0.116(7) -0.054(7) -0.019(4) -0.004(5)
C48 0.135(10) 0.303(19) 0.118(9) -0.091(11) 0.092(8) -0.090(11)
C49 0.109(7) 0.037(4) 0.156(9) -0.032(5) -0.039(6) 0.001(4)
C50 0.157(9) 0.087(6) 0.070(5) 0.043(4) -0.026(5) -0.085(6)
C51 0.053(3) 0.037(3) 0.075(4) 0.022(3) -0.034(3) -0.007(3)
C52 0.063(4) 0.080(5) 0.041(3) 0.010(3) 0.003(3) -0.029(4)
C53 0.086(5) 0.040(3) 0.065(4) 0.015(3) -0.022(4) -0.038(3)
C54 0.076(5) 0.046(4) 0.084(5) 0.027(3) -0.029(4) -0.033(3)
C55 0.230(14) 0.120(9) 0.278(16) 0.143(10) -0.219(14) -0.128(10)
C56 0.41(3) 0.044(5) 0.193(13) -0.059(7) 0.185(16) -0.088(9)
C58 0.179(19) 0.126(14) 0.139(15) 0.090(13) 0.117(15) 0.116(15)
C59 0.56(5) 0.046(8) 0.068(10) -0.014(7) 0.025(19) -0.098(17)
C60 0.20(2) 0.055(12) 0.069(12) 0.004(8) 0.088(13) 0.007(11)
Ru61 0.02108(16) 0.01944(16) 0.0369(2) -0.00492(14) 0.00590(14) -0.00366(13)
I62 0.03198(16) 0.02202(14) 0.04339(18) 0.00378(12) 0.00824(13) -0.00408(12)
I63 0.03375(16) 0.0525(2) 0.02784(15) -0.00662(14) -0.00644(12) -0.00703(15)
P64 0.0227(5) 0.0254(5) 0.0254(5) -0.0018(4) -0.0009(4) -0.0014(4)
C65 0.030(2) 0.038(3) 0.028(2) -0.001(2) 0.0031(19) -0.001(2)
Si66 0.0335(7) 0.0306(6) 0.0195(6) 0.0009(5) 0.0069(5) -0.0030(5)
N67 0.054(3) 0.026(2) 0.032(2) -0.0039(16) 0.0223(19) -0.0110(19)
Si68 0.0431(8) 0.0226(6) 0.0315(7) 0.0055(5) 0.0090(6) -0.0059(6)
C71 0.089(5) 0.078(5) 0.054(4) 0.029(3) -0.041(4) -0.054(4)
C72 0.104(6) 0.115(6) 0.038(3) -0.017(4) 0.004(4) -0.081(5)
C73 0.028(2) 0.053(3) 0.032(3) -0.004(2) -0.001(2) 0.001(2)
C74 0.048(4) 0.088(5) 0.084(5) -0.004(4) -0.006(4) 0.008(4)
C75 0.035(9) 0.019(6) 0.043(11) -0.002(7) 0.018(6) 0.004(6)
C76 0.041(4) 0.032(4) 0.047(4) -0.015(3) -0.004(3) -0.003(3)
C77 0.046(5) 0.045(4) 0.057(5) -0.019(4) 0.007(4) 0.001(4)
C78 0.037(6) 0.027(4) 0.060(6) -0.001(3) -0.005(5) 0.006(4)
C79 0.049(3) 0.038(3) 0.042(3) 0.006(2) 0.012(2) -0.008(2)
C80 0.050(3) 0.049(3) 0.024(2) 0.003(2) 0.004(2) 0.001(3)
C81 0.056(4) 0.036(3) 0.078(4) -0.019(3) 0.010(3) -0.018(3)
C82 0.123(7) 0.042(3) 0.057(4) 0.022(3) 0.010(4) 0.001(4)
C83 0.034(4) 0.031(4) 0.016(3) -0.002(3) 0.000(3) -0.002(3)
C84 0.035(4) 0.036(4) 0.029(4) -0.001(3) -0.007(3) -0.001(3)
C85 0.051(5) 0.039(5) 0.033(4) -0.012(4) -0.004(4) 0.010(4)
C86 0.060(6) 0.038(5) 0.029(4) 0.003(4) 0.014(4) 0.006(4)
C87 0.033(3) 0.036(3) 0.051(3) -0.008(2) -0.008(2) 0.008(2)
C88 0.027(3) 0.053(4) 0.139(7) -0.020(4) -0.010(4) -0.006(3)
C89 0.031(3) 0.053(3) 0.079(4) -0.009(3) 0.013(3) 0.010(3)
C90 0.218(11) 0.100(6) 0.045(4) -0.026(4) -0.046(6) 0.098(7)

loop_
_geom_bond_atom_site_label_1
_geom_bond_atom_site_label_2
_geom_bond_distance
_geom_bond_site_symmetry_2
_geom_bond_publ_flag
I1A Ru31 2.716(3) . ?
Ru1 N7 2.043(3) . ?
Ru1 P4 2.3989(12) . ?
Ru1 P10 2.4819(12) . ?
Ru1 I2 2.6174(7) . ?
Ru1 I3 2.6877(6) . ?
C1S C2S 1.27(2) . ?
C1S H1S1 0.9800 . ?
C1S H1S2 0.9800 . ?
C1S H1S3 0.9800 . ?
I2A Ru31 2.6948(11) . ?
C2S C3S 1.57(2) . ?
C2S H2S1 0.9900 . ?
C2S H2S2 0.9900 . ?
C3A C57A 1.61(3) . ?
C3A H3A1 0.9800 . ?
C3A H3A2 0.9800 . ?
C3A H3A3 0.9800 . ?
C3S C5S 1.59(2) . ?
C3S H3S1 0.9900 . ?
C3S H3S2 0.9900 . ?
P4 C5 1.818(5) . ?
P4 C11 1.894(5) . ?
P4 C15 1.897(5) . ?
C4A C57A 1.57(3) . ?
C4A H4A1 0.9800 . ?
C4A H4A2 0.9800 . ?
C4A H4A3 0.9800 . ?
C5 Si6 1.871(5) . ?
C5 H5A 0.9900 . ?
C5 H5B 0.9900 . ?
C5A C57A 1.46(2) . ?
C5A H5A1 0.9800 . ?
C5A H5A2 0.9800 . ?
C5A H5A3 0.9800 . ?
C5S C6S 1.30(2) . ?
C5S H5S1 0.9900 . ?
C5S H5S2 0.9900 . ?
Si6 N7 1.751(4) . ?
Si6 C20 1.866(6) . ?
Si6 C19 1.880(6) . ?
C6A P7A 1.847(13) . ?
C6A Si68 1.944(12) . ?
C6A H6A1 0.9900 . ?
C6A H6A2 0.9900 . ?
C6S H6S1 0.9800 . ?
C6S H6S2 0.9800 . ?
C6S H6S3 0.9800 . ?
P7A C8A 1.915(16) . ?
P7A C87 2.010(6) . ?
P7A Ru61 2.517(4) . ?
N7 Si8 1.747(4) . ?
Si8 C21 1.866(5) . ?
Si8 C22 1.872(6) . ?
Si8 C9 1.874(5) . ?
C8A C10A 1.53(2) . ?
C8A C11A 1.545(18) . ?
C8A C9A 1.560(18) . ?
C9 P10 1.818(5) . ?
C9 H9A 0.9900 . ?
C9 H9B 0.9900 . ?
C9A H9A1 0.9800 . ?
C9A H9A2 0.9800 . ?
C9A H9A3 0.9800 . ?
P10 C27 1.890(5) . ?
P10 C23 1.916(5) . ?
C10A H10A 0.9800 . ?
C10A H10B 0.9800 . ?
C10A H10C 0.9800 . ?
C11 C13 1.524(7) . ?
C11 C12 1.534(7) . ?
C11 C14 1.543(7) . ?
C11A H11A 0.9800 . ?
C11A H11B 0.9800 . ?
C11A H11C 0.9800 . ?
C12 H12A 0.9800 . ?
C12 H12B 0.9800 . ?
C12 H12C 0.9800 . ?
C12A C15A 1.30(9) . ?
C12A C14A 1.61(9) . ?
C12A C13A 1.68(7) . ?
C12A P64 1.85(7) . ?
C13 H13A 0.9800 . ?
C13 H13B 0.9800 . ?
C13 H13C 0.9800 . ?
C13A H13D 0.9800 . ?
C13A H13E 0.9800 . ?
C13A H13F 0.9800 . ?
C14 H14A 0.9800 . ?
C14 H14B 0.9800 . ?
C14 H14C 0.9800 . ?
C14A H14D 0.9800 . ?
C14A H14E 0.9800 . ?
C14A H14F 0.9800 . ?
C15 C16 1.530(7) . ?
C15 C17 1.537(8) . ?
C15 C18 1.546(7) . ?
C15A H15A 0.9800 . ?
C15A H15B 0.9800 . ?
C15A H15C 0.9800 . ?
C16 H16A 0.9800 . ?
C16 H16B 0.9800 . ?
C16 H16C 0.9800 . ?
C17 H17A 0.9800 . ?
C17 H17B 0.9800 . ?
C17 H17C 0.9800 . ?
C18 H18A 0.9800 . ?
C18 H18B 0.9800 . ?
C18 H18C 0.9800 . ?
C19 H19A 0.9800 . ?
C19 H19B 0.9800 . ?
C19 H19C 0.9800 . ?
C20 H20A 0.9800 . ?
C20 H20B 0.9800 . ?
C20 H20C 0.9800 . ?
C21 H21A 0.9800 . ?
C21 H21B 0.9800 . ?
C21 H21C 0.9800 . ?
C22 H22A 0.9800 . ?
C22 H22B 0.9800 . ?
C22 H22C 0.9800 . ?
C23 C26 1.524(8) . ?
C23 C24 1.531(9) . ?
C23 C25 1.549(7) . ?
C24 H24A 0.9800 . ?
C24 H24B 0.9800 . ?
C24 H24C 0.9800 . ?
C25 H25A 0.9800 . ?
C25 H25B 0.9800 . ?
C25 H25C 0.9800 . ?
C26 H26A 0.9800 . ?
C26 H26B 0.9800 . ?
C26 H26C 0.9800 . ?
C27 C29 1.530(7) . ?
C27 C30 1.533(7) . ?
C27 C28 1.550(6) . ?
C28 H28A 0.9800 . ?
C28 H28B 0.9800 . ?
C28 H28C 0.9800 . ?
C29 H29A 0.9800 . ?
C29 H29B 0.9800 . ?
C29 H29C 0.9800 . ?
C30 H30A 0.9800 . ?
C30 H30B 0.9800 . ?
C30 H30C 0.9800 . ?
Ru31 N37 2.089(4) . ?
Ru31 P40 2.4040(13) . ?
Ru31 P34 2.4595(13) . ?
Ru31 I32 2.607(7) . ?
Ru31 I33 2.694(3) . ?
P34 C35 1.805(6) . ?
P34 C41 1.872(6) . ?
P34 C45 1.902(7) . ?
C35 Si36 1.812(6) . ?
C35 H35A 0.9900 . ?
C35 H35B 0.9900 . ?
Si36 N37 1.757(4) . ?
Si36 C50 1.855(7) . ?
Si36 C49 1.857(8) . ?
N37 Si38 1.754(4) . ?
Si38 C39 1.856(5) . ?
Si38 C52 1.867(6) . ?
Si38 C51 1.873(6) . ?
C39 P40 1.832(4) . ?
C39 H39A 0.9900 . ?
C39 H39B 0.9900 . ?
P40 C57A 1.836(14) . ?
P40 C53 1.891(6) . ?
P40 C57 1.951(13) . ?
C41 C43 1.512(12) . ?
C41 C42 1.536(12) . ?
C41 C44 1.549(9) . ?
C42 H42A 0.9800 . ?
C42 H42B 0.9800 . ?
C42 H42C 0.9800 . ?
C43 H43A 0.9800 . ?
C43 H43B 0.9800 . ?
C43 H43C 0.9800 . ?
C44 H44A 0.9800 . ?
C44 H44B 0.9800 . ?
C44 H44C 0.9800 . ?
C45 C48 1.497(12) . ?
C45 C47 1.534(10) . ?
C45 C46 1.544(13) . ?
C46 H46A 0.9800 . ?
C46 H46B 0.9800 . ?
C46 H46C 0.9800 . ?
C47 H47A 0.9800 . ?
C47 H47B 0.9800 . ?
C47 H47C 0.9800 . ?
C48 H48A 0.9800 . ?
C48 H48B 0.9800 . ?
C48 H48C 0.9800 . ?
C49 H49A 0.9800 . ?
C49 H49B 0.9800 . ?
C49 H49C 0.9800 . ?
C50 H50A 0.9800 . ?
C50 H50B 0.9800 . ?
C50 H50C 0.9800 . ?
C51 H51A 0.9800 . ?
C51 H51B 0.9800 . ?
C51 H51C 0.9800 . ?
C52 H52A 0.9800 . ?
C52 H52B 0.9800 . ?
C52 H52C 0.9800 . ?
C53 C56 1.459(13) . ?
C53 C54 1.501(8) . ?
C53 C55 1.533(11) . ?
C54 H54A 0.9800 . ?
C54 H54B 0.9800 . ?
C54 H54C 0.9800 . ?
C55 H55A 0.9800 . ?
C55 H55B 0.9800 . ?
C55 H55C 0.9800 . ?
C56 H56A 0.9800 . ?
C56 H56B 0.9800 . ?
C56 H56C 0.9800 . ?
C57 C59 1.48(2) . ?
C57 C58 1.49(2) . ?
C57 C60 1.59(2) . ?
C58 H58A 0.9800 . ?
C58 H58B 0.9800 . ?
C58 H58C 0.9800 . ?
C59 H59A 0.9800 . ?
C59 H59B 0.9800 . ?
C59 H59C 0.9800 . ?
C60 H60A 0.9800 . ?
C60 H60B 0.9800 . ?
C60 H60C 0.9800 . ?
Ru61 N67 2.086(4) . ?
Ru61 P70 2.425(2) . ?
Ru61 P64 2.4256(12) . ?
Ru61 I63 2.6951(6) . ?
Ru61 I62 2.6995(6) . ?
P64 C65 1.826(5) . ?
P64 C71 1.876(6) . ?
P64 C75 1.93(2) . ?
C65 Si66 1.872(5) . ?
C65 H65A 0.9900 . ?
C65 H65B 0.9900 . ?
Si66 N67 1.764(4) . ?
Si66 C80 1.857(5) . ?
Si66 C79 1.870(5) . ?
N67 Si68 1.753(4) . ?
Si68 C69 1.825(7) . ?
Si68 C81 1.859(6) . ?
Si68 C82 1.864(6) . ?
C69 P70 1.807(7) . ?
C69 H69A 0.9900 . ?
C69 H69B 0.9900 . ?
P70 C87 1.832(5) . ?
P70 C83 1.907(7) . ?
C71 C72 1.416(9) . ?
C71 C73 1.494(8) . ?
C71 C74 1.714(11) . ?
C72 H72A 0.9800 . ?
C72 H72B 0.9800 . ?
C72 H72C 0.9800 . ?
C73 H73A 0.9800 . ?
C73 H73B 0.9800 . ?
C73 H73C 0.9800 . ?
C74 H74A 0.9800 . ?
C74 H74B 0.9800 . ?
C74 H74C 0.9800 . ?
C75 C78 1.46(3) . ?
C75 C77 1.58(2) . ?
C75 C76 1.58(4) . ?
C76 H76A 0.9800 . ?
C76 H76B 0.9800 . ?
C76 H76C 0.9800 . ?
C77 H77A 0.9800 . ?
C77 H77B 0.9800 . ?
C77 H77C 0.9800 . ?
C78 H78A 0.9800 . ?
C78 H78B 0.9800 . ?
C78 H78C 0.9800 . ?
C79 H79A 0.9800 . ?
C79 H79B 0.9800 . ?
C79 H79C 0.9800 . ?
C80 H80A 0.9800 . ?
C80 H80B 0.9800 . ?
C80 H80C 0.9800 . ?
C81 H81A 0.9800 . ?
C81 H81B 0.9800 . ?
C81 H81C 0.9800 . ?
C82 H82A 0.9800 . ?
C82 H82B 0.9800 . ?
C82 H82C 0.9800 . ?
C83 C85 1.527(10) . ?
C83 C84 1.533(10) . ?
C83 C86 1.544(11) . ?
C84 H84A 0.9800 . ?
C84 H84B 0.9800 . ?
C84 H84C 0.9800 . ?
C85 H85A 0.9800 . ?
C85 H85B 0.9800 . ?
C85 H85C 0.9800 . ?
C86 H86A 0.9800 . ?
C86 H86B 0.9800 . ?
C86 H86C 0.9800 . ?
C87 C90 1.520(8) . ?
C87 C89 1.527(7) . ?
C87 C88 1.533(8) . ?
C88 H88A 0.9800 . ?
C88 H88B 0.9800 . ?
C88 H88C 0.9800 . ?
C89 H89A 0.9800 . ?
C89 H89B 0.9800 . ?
C89 H89C 0.9800 . ?
C90 H90A 0.9800 . ?
C90 H90B 0.9800 . ?
C90 H90C 0.9800 . ?
